data_7159180
loop_
_publ_author_name
'Chen, Liying'
'Di, Huiming'
'Liu, Jian'
'Zhang, Jinfeng'
'Wang, Bingfu'
'Jin, Hui'
'Zhang, Lixin'

_publ_section_title
;
 Access to functionalized 2-pyrones through cascade reactions of
 &#x3b1;-halothioesters involving DBU-derived ammonium ylides.
;
_journal_issue 18
_journal_name_full 'Organic &amp; biomolecular chemistry'
_journal_page_first 3756
_journal_page_last 3760
_journal_paper_doi 10.1039/d3ob00042g
_journal_volume 21
_journal_year 2023
_chemical_absolute_configuration unk
_chemical_formula_sum 'C20 H19 Cl O4 S'
_chemical_formula_weight 390.86
_space_group_crystal_system orthorhombic
_space_group_IT_number 29
_space_group_name_Hall 'P 2c -2ac'
_space_group_name_H-M_alt 'P c a 21'
_atom_sites_solution_hydrogens mixed
_audit_creation_method SHELXL-2014/7
_audit_update_record
;
2022-11-24 deposited with the CCDC.	2023-02-06 downloaded from the CCDC.
;
_cell_angle_alpha 90
_cell_angle_beta 90
_cell_angle_gamma 90
_cell_formula_units_Z 8
_cell_length_a 23.313(13)
_cell_length_b 7.937(4)
_cell_length_c 21.274(12)
_cell_measurement_reflns_used 2355
_cell_measurement_temperature 296(2)
_cell_measurement_theta_max 17.34
_cell_measurement_theta_min 2.59
_cell_volume 3936(4)
_computing_structure_refinement 'SHELXL-2014/7 (Sheldrick, 2014)'
_diffrn_ambient_temperature 296(2)
_diffrn_measured_fraction_theta_full 0.998
_diffrn_measured_fraction_theta_max 0.998
_diffrn_measurement_device_type CCD
_diffrn_radiation_type MoK\a
_diffrn_radiation_wavelength 0.71073
_diffrn_reflns_av_R_equivalents 0.1506
_diffrn_reflns_av_unetI/netI 0.1609
_diffrn_reflns_Laue_measured_fraction_full 0.998
_diffrn_reflns_Laue_measured_fraction_max 0.998
_diffrn_reflns_limit_h_max 27
_diffrn_reflns_limit_h_min -27
_diffrn_reflns_limit_k_max 8
_diffrn_reflns_limit_k_min -9
_diffrn_reflns_limit_l_max 24
_diffrn_reflns_limit_l_min -25
_diffrn_reflns_number 29517
_diffrn_reflns_point_group_measured_fraction_full 0.970
_diffrn_reflns_point_group_measured_fraction_max 0.970
_diffrn_reflns_theta_full 24.994
_diffrn_reflns_theta_max 24.994
_diffrn_reflns_theta_min 1.992
_exptl_absorpt_coefficient_mu 0.321
_exptl_absorpt_correction_type multi-scan
_exptl_absorpt_process_details sadabs
_exptl_crystal_colour colorless
_exptl_crystal_density_diffrn 1.319
_exptl_crystal_description block
_exptl_crystal_F_000 1632
_exptl_crystal_size_max 0.200
_exptl_crystal_size_mid 0.200
_exptl_crystal_size_min 0.200
_exptl_transmission_factor_max 0.864
_exptl_transmission_factor_min 0.864
_refine_diff_density_max 0.404
_refine_diff_density_min -0.275
_refine_diff_density_rms 0.053
_refine_ls_abs_structure_details
;
 Flack x determined using 813 quotients [(I+)-(I-)]/[(I+)+(I-)]
 (Parsons, Flack and Wagner, Acta Cryst. B69 (2013) 249-259).
;
_refine_ls_abs_structure_Flack 0.45(10)
_refine_ls_extinction_method none
_refine_ls_goodness_of_fit_ref 1.047
_refine_ls_hydrogen_treatment constr
_refine_ls_matrix_type full
_refine_ls_number_parameters 422
_refine_ls_number_reflns 6731
_refine_ls_number_restraints 5
_refine_ls_restrained_S_all 1.047
_refine_ls_R_factor_all 0.2730
_refine_ls_R_factor_gt 0.1163
_refine_ls_shift/su_max 0.001
_refine_ls_shift/su_mean 0.000
_refine_ls_structure_factor_coef Fsqd
_refine_ls_weighting_details 'w=1/[\s^2^(Fo^2^)+(0.0557P)^2^+6.6650P] where P=(Fo^2^+2Fc^2^)/3'
_refine_ls_weighting_scheme calc
_refine_ls_wR_factor_gt 0.1790
_refine_ls_wR_factor_ref 0.2261
_reflns_Friedel_coverage 0.888
_reflns_Friedel_fraction_full 0.941
_reflns_Friedel_fraction_max 0.941
_reflns_number_gt 2775
_reflns_number_total 6731
_reflns_threshold_expression 'I > 2\s(I)'
_cod_data_source_file d3ob00042g2.cif
_cod_data_source_block 1
_cod_depositor_comments
;
The following automatic conversions were performed:

data item '_chemical_absolute_configuration' value 'UNK' was changed
to 'unk' in accordance with the
/home/data/users/saulius/crontab/automatic-downloads/rss-feeds/RSC/lib/dictionaries/cif_core.dic
dictionary named 'cif_core.dic' version 2.4.2 last updated on
2011-04-26.

Automatic conversion script
Id: cif_fix_values 7556 2019-12-06 15:28:31Z antanas 

 Adding full bibliography for 7159179--7159180.cif.
;
_cod_database_code 7159180
_shelx_shelxl_version_number 2014/7
_shelx_space_group_comment
;
The symmetry employed for this shelxl refinement is uniquely defined
by the following loop, which should always be used as a source of
symmetry information in preference to the above space-group names.
They are only intended as comments.
;
_shelx_estimated_absorpt_t_min 0.938
_shelx_estimated_absorpt_t_max 0.938

loop_
_space_group_symop_operation_xyz
'x, y, z'
'-x, -y, z+1/2'
'x+1/2, -y, z'
'-x+1/2, y, z+1/2'

loop_
_atom_site_label
_atom_site_type_symbol
_atom_site_fract_x
_atom_site_fract_y
_atom_site_fract_z
_atom_site_U_iso_or_equiv
_atom_site_adp_type
_atom_site_occupancy
_atom_site_site_symmetry_order
_atom_site_calc_flag
_atom_site_refinement_flags_posn
_atom_site_refinement_flags_adp
_atom_site_refinement_flags_occupancy
_atom_site_disorder_assembly
_atom_site_disorder_group
C1 C 0.2151(8) 0.667(3) 0.3225(15) 0.221(18) Uani 1 1 d . . . . .
H1A H 0.1994 0.7226 0.2864 0.332 Uiso 1 1 calc R U . . .
H1B H 0.1991 0.5555 0.3257 0.332 Uiso 1 1 calc R U . . .
H1C H 0.2059 0.7296 0.3597 0.332 Uiso 1 1 calc R U . . .
C2 C 0.2797(4) 0.6541(17) 0.3159(8) 0.098(7) Uani 1 1 d G . . . .
C3 C 0.3106(7) 0.5765(15) 0.3636(6) 0.090(6) Uani 1 1 d G . . . .
H3 H 0.2918 0.5376 0.3993 0.108 Uiso 1 1 calc R U . . .
C4 C 0.3696(7) 0.5572(13) 0.3581(6) 0.104(6) Uani 1 1 d G U . . .
H4 H 0.3903 0.5053 0.3900 0.125 Uiso 1 1 calc R U . . .
C5 C 0.3978(4) 0.6154(16) 0.3047(8) 0.084(5) Uani 1 1 d G U . . .
C6 C 0.3668(7) 0.6930(15) 0.2569(5) 0.089(6) Uani 1 1 d G . . . .
H6 H 0.3857 0.7319 0.2212 0.107 Uiso 1 1 calc R U . . .
C7 C 0.3078(7) 0.7123(15) 0.2625(6) 0.092(6) Uani 1 1 d G . . . .
H7 H 0.2871 0.7642 0.2305 0.110 Uiso 1 1 calc R U . . .
C8 C 0.4989(8) 0.760(2) 0.3351(9) 0.079(6) Uani 1 1 d . . . . .
C9 C 0.5645(6) 0.786(2) 0.3316(8) 0.081(5) Uani 1 1 d . . . . .
H9 H 0.5713 0.8901 0.3077 0.097 Uiso 1 1 calc R U . . .
C10 C 0.5871(6) 0.815(2) 0.3987(8) 0.066(5) Uani 1 1 d . U . . .
C11 C 0.5578(7) 0.971(2) 0.4300(10) 0.070(5) Uani 1 1 d . . . . .
C12 C 0.5359(8) 1.251(2) 0.4113(13) 0.128(8) Uani 1 1 d . . . . .
H12A H 0.5432 1.3376 0.3808 0.192 Uiso 1 1 calc R U . . .
H12B H 0.4953 1.2311 0.4140 0.192 Uiso 1 1 calc R U . . .
H12C H 0.5501 1.2861 0.4516 0.192 Uiso 1 1 calc R U . . .
C13 C 0.6496(7) 0.8505(17) 0.3978(8) 0.064(4) Uani 1 1 d . . . . .
H13 H 0.6623 0.9257 0.3673 0.076 Uiso 1 1 calc R U . . .
C14 C 0.6893(7) 0.7872(19) 0.4354(8) 0.069(5) Uani 1 1 d . . . . .
H14 H 0.6761 0.7104 0.4651 0.082 Uiso 1 1 calc R U . . .
C15 C 0.7523(4) 0.8211(14) 0.4372(6) 0.069(4) Uani 1 1 d G . . . .
C16 C 0.7847(6) 0.7521(13) 0.4855(5) 0.084(5) Uani 1 1 d G . . . .
H16 H 0.7677 0.6797 0.5144 0.101 Uiso 1 1 calc R U . . .
C17 C 0.8426(5) 0.7913(16) 0.4908(6) 0.105(7) Uani 1 1 d G . . . .
H17 H 0.8644 0.7452 0.5231 0.126 Uiso 1 1 calc R U . . .
C18 C 0.8681(4) 0.8996(16) 0.4476(7) 0.084(5) Uani 1 1 d G . . . .
H18 H 0.9068 0.9258 0.4511 0.101 Uiso 1 1 calc R U . . .
C19 C 0.8356(6) 0.9686(12) 0.3992(6) 0.082(5) Uani 1 1 d G . . . .
H19 H 0.8526 1.0410 0.3704 0.098 Uiso 1 1 calc R U . . .
C20 C 0.7777(5) 0.9293(13) 0.3940(5) 0.074(5) Uani 1 1 d G . . . .
H20 H 0.7560 0.9755 0.3616 0.088 Uiso 1 1 calc R U . . .
C21 C 0.8047(7) 0.860(2) 0.6659(10) 0.122(7) Uani 1 1 d . . . . .
H21A H 0.8221 0.8049 0.7013 0.183 Uiso 1 1 calc R U . . .
H21B H 0.8136 0.7986 0.6282 0.183 Uiso 1 1 calc R U . . .
H21C H 0.8193 0.9727 0.6625 0.183 Uiso 1 1 calc R U . . .
C22 C 0.7416(4) 0.8655(15) 0.6748(7) 0.088(5) Uani 1 1 d G . . . .
C23 C 0.7038(7) 0.9370(15) 0.6318(5) 0.107(7) Uani 1 1 d G . . . .
H23 H 0.7177 0.9838 0.5947 0.129 Uiso 1 1 calc R U . . .
C24 C 0.6453(6) 0.9388(14) 0.6443(7) 0.098(6) Uani 1 1 d G . . . .
H24 H 0.6201 0.9867 0.6156 0.118 Uiso 1 1 calc R U . . .
C25 C 0.6245(4) 0.8689(15) 0.6997(8) 0.080(6) Uani 1 1 d G . . . .
C26 C 0.6623(6) 0.7973(14) 0.7427(5) 0.099(6) Uani 1 1 d G U . . .
H26 H 0.6484 0.7506 0.7797 0.119 Uiso 1 1 calc R U . . .
C27 C 0.7208(5) 0.7956(13) 0.7302(6) 0.089(5) Uani 1 1 d G U . . .
H27 H 0.7461 0.7477 0.7589 0.107 Uiso 1 1 calc R U . . .
C28 C 0.5239(7) 0.719(2) 0.6691(9) 0.076(5) Uani 1 1 d . . . . .
C29 C 0.4596(7) 0.6918(19) 0.6733(8) 0.076(5) Uani 1 1 d . . . . .
H29 H 0.4535 0.5844 0.6950 0.091 Uiso 1 1 calc R U . . .
C30 C 0.4339(7) 0.672(2) 0.6048(8) 0.071(5) Uani 1 1 d . . . . .
C31 C 0.4646(7) 0.521(2) 0.5742(9) 0.072(5) Uani 1 1 d . . . . .
C32 C 0.4848(7) 0.2273(19) 0.5913(11) 0.112(7) Uani 1 1 d . . . . .
H32A H 0.4755 0.1400 0.6208 0.167 Uiso 1 1 calc R U . . .
H32B H 0.4720 0.1951 0.5502 0.167 Uiso 1 1 calc R U . . .
H32C H 0.5256 0.2440 0.5907 0.167 Uiso 1 1 calc R U . . .
C33 C 0.3712(6) 0.634(2) 0.6067(9) 0.073(5) Uani 1 1 d . . . . .
H33 H 0.3578 0.5563 0.6359 0.088 Uiso 1 1 calc R U . . .
C34 C 0.3340(8) 0.7064(19) 0.5688(9) 0.076(5) Uani 1 1 d . . . . .
H34 H 0.3485 0.7889 0.5421 0.091 Uiso 1 1 calc R U . . .
C35 C 0.2718(4) 0.6714(14) 0.5638(6) 0.066(5) Uani 1 1 d G . . . .
C36 C 0.2435(5) 0.5733(13) 0.6082(4) 0.069(4) Uani 1 1 d G . . . .
H36 H 0.2637 0.5291 0.6421 0.083 Uiso 1 1 calc R U . . .
C37 C 0.1852(5) 0.5414(12) 0.6019(5) 0.069(5) Uani 1 1 d G . . . .
H37 H 0.1663 0.4758 0.6317 0.083 Uiso 1 1 calc R U . . .
C38 C 0.1551(4) 0.6075(16) 0.5512(7) 0.093(6) Uani 1 1 d G U . . .
H38 H 0.1160 0.5861 0.5471 0.112 Uiso 1 1 calc R U . . .
C39 C 0.1833(6) 0.7055(15) 0.5068(5) 0.101(7) Uani 1 1 d G U . . .
H39 H 0.1631 0.7498 0.4729 0.121 Uiso 1 1 calc R U . . .
C40 C 0.2416(6) 0.7375(13) 0.5131(5) 0.095(6) Uani 1 1 d G . . . .
H40 H 0.2605 0.8031 0.4833 0.114 Uiso 1 1 calc R U . . .
O1 O 0.4700(5) 0.8522(17) 0.3646(8) 0.123(6) Uani 1 1 d . . . . .
O2 O 0.5764(5) 0.6691(13) 0.4347(6) 0.093(4) Uani 1 1 d . U . . .
H2 H 0.5657 0.6964 0.4700 0.139 Uiso 1 1 calc R U . . .
O3 O 0.5355(5) 0.9621(16) 0.4805(7) 0.100(4) Uani 1 1 d . . . . .
O4 O 0.5641(5) 1.0998(13) 0.3927(6) 0.082(4) Uani 1 1 d . . . . .
O5 O 0.5530(5) 0.6311(16) 0.6399(7) 0.112(5) Uani 1 1 d . . . . .
O6 O 0.4470(4) 0.8190(12) 0.5702(5) 0.080(3) Uani 1 1 d . . . . .
H6A H 0.4595 0.7931 0.5354 0.120 Uiso 1 1 d R U . . .
O7 O 0.4870(5) 0.5257(16) 0.5252(6) 0.092(4) Uani 1 1 d . . . . .
O8 O 0.4566(4) 0.3832(14) 0.6100(5) 0.080(3) Uani 1 1 d . . . . .
S1 S 0.47195(19) 0.5884(6) 0.2943(3) 0.115(2) Uani 1 1 d . . . . .
Cl1 Cl 0.60027(19) 0.6251(7) 0.2932(3) 0.121(2) Uani 1 1 d . . . . .
Cl2 Cl 0.4208(2) 0.8457(8) 0.7148(3) 0.127(2) Uani 1 1 d . . . . .
S4 S 0.5497(2) 0.8868(6) 0.7168(3) 0.1055(18) Uani 1 1 d . . . . .

loop_
_atom_site_aniso_label
_atom_site_aniso_U_11
_atom_site_aniso_U_22
_atom_site_aniso_U_33
_atom_site_aniso_U_23
_atom_site_aniso_U_13
_atom_site_aniso_U_12
C1 0.066(15) 0.20(3) 0.40(5) -0.18(3) -0.03(2) -0.007(14)
C2 0.082(14) 0.086(15) 0.126(19) -0.063(14) -0.002(15) -0.016(11)
C3 0.106(16) 0.082(13) 0.082(15) 0.003(12) 0.019(12) -0.039(12)
C4 0.119(19) 0.078(14) 0.115(16) -0.009(13) -0.018(12) -0.010(12)
C5 0.089(13) 0.055(11) 0.108(15) -0.017(11) -0.025(11) 0.004(9)
C6 0.097(14) 0.079(13) 0.093(15) -0.017(11) 0.002(12) -0.019(11)
C7 0.105(17) 0.087(13) 0.083(16) -0.018(12) -0.022(12) 0.016(12)
C8 0.072(13) 0.071(13) 0.093(15) -0.030(11) 0.008(11) -0.019(10)
C9 0.065(11) 0.079(12) 0.098(14) -0.037(10) -0.017(10) -0.004(9)
C10 0.042(10) 0.065(10) 0.092(14) 0.005(8) 0.003(9) -0.013(8)
C11 0.070(12) 0.049(12) 0.091(16) -0.018(12) -0.007(11) -0.007(9)
C12 0.120(17) 0.067(14) 0.20(2) -0.002(15) 0.011(16) 0.017(12)
C13 0.086(13) 0.045(10) 0.060(11) 0.007(9) 0.002(10) -0.009(9)
C14 0.093(14) 0.054(11) 0.059(12) -0.002(9) 0.013(10) -0.016(10)
C15 0.080(13) 0.062(11) 0.064(12) 0.006(9) 0.010(11) -0.005(10)
C16 0.089(15) 0.096(14) 0.069(13) 0.015(11) 0.003(11) -0.013(11)
C17 0.067(14) 0.131(18) 0.117(18) 0.031(15) -0.003(12) 0.015(12)
C18 0.063(11) 0.097(14) 0.094(15) 0.006(11) 0.015(12) -0.017(10)
C19 0.084(14) 0.079(12) 0.082(14) -0.011(11) 0.004(11) -0.010(11)
C20 0.067(12) 0.065(11) 0.090(14) -0.007(11) 0.004(10) 0.001(8)
C21 0.098(15) 0.138(18) 0.131(17) 0.007(15) -0.016(13) -0.040(13)
C22 0.104(16) 0.057(11) 0.104(16) -0.003(11) 0.004(13) -0.038(10)
C23 0.101(16) 0.086(14) 0.14(2) 0.027(13) -0.035(14) -0.018(12)
C24 0.120(18) 0.094(15) 0.080(15) 0.008(13) -0.017(13) -0.013(12)
C25 0.073(12) 0.050(10) 0.116(17) -0.033(11) 0.012(12) -0.008(9)
C26 0.124(11) 0.088(14) 0.085(16) 0.017(12) -0.017(13) -0.032(13)
C27 0.123(11) 0.065(11) 0.081(14) 0.000(11) -0.023(13) -0.021(11)
C28 0.053(12) 0.086(14) 0.088(14) -0.008(11) 0.007(10) -0.016(9)
C29 0.105(15) 0.053(10) 0.068(13) -0.005(9) 0.017(11) 0.021(9)
C30 0.088(13) 0.055(11) 0.070(13) 0.018(9) 0.021(10) 0.000(9)
C31 0.086(13) 0.051(11) 0.078(14) -0.003(11) 0.027(11) -0.003(9)
C32 0.136(17) 0.033(10) 0.17(2) -0.017(12) -0.005(14) 0.029(10)
C33 0.035(10) 0.079(12) 0.106(15) -0.033(11) 0.008(10) 0.003(9)
C34 0.075(13) 0.051(10) 0.102(16) 0.003(10) 0.031(11) 0.011(9)
C35 0.078(13) 0.046(10) 0.075(14) -0.030(9) 0.008(11) 0.017(9)
C36 0.100(14) 0.061(10) 0.048(11) -0.016(10) 0.017(10) -0.001(10)
C37 0.070(12) 0.075(12) 0.061(11) 0.022(10) 0.016(10) -0.010(9)
C38 0.072(12) 0.100(15) 0.107(16) -0.039(11) -0.018(11) 0.022(10)
C39 0.110(19) 0.109(17) 0.083(15) -0.008(11) -0.039(11) 0.039(12)
C40 0.103(16) 0.077(12) 0.104(16) 0.029(12) -0.014(12) 0.018(11)
O1 0.078(9) 0.116(11) 0.175(15) -0.089(11) 0.007(9) -0.004(7)
O2 0.079(8) 0.069(7) 0.130(12) 0.019(7) 0.031(8) -0.004(6)
O3 0.128(10) 0.087(10) 0.086(11) -0.003(8) 0.041(9) 0.005(8)
O4 0.101(9) 0.028(6) 0.118(10) 0.006(7) -0.002(7) -0.004(6)
O5 0.076(9) 0.110(10) 0.149(13) -0.059(10) 0.019(8) 0.009(7)
O6 0.098(8) 0.055(6) 0.087(8) 0.008(6) 0.026(6) -0.003(6)
O7 0.114(10) 0.077(8) 0.085(10) -0.005(8) 0.035(8) 0.023(7)
O8 0.070(7) 0.068(8) 0.103(9) -0.001(7) 0.012(7) -0.006(6)
S1 0.069(3) 0.098(4) 0.177(6) -0.063(4) 0.000(4) 0.001(3)
Cl1 0.082(3) 0.155(5) 0.127(4) -0.065(4) 0.013(3) -0.001(3)
Cl2 0.097(3) 0.154(5) 0.129(4) -0.062(4) 0.019(3) 0.014(3)
S4 0.119(4) 0.089(3) 0.108(4) -0.041(3) 0.000(4) -0.017(3)

loop_
_atom_type_symbol
_atom_type_description
_atom_type_scat_dispersion_real
_atom_type_scat_dispersion_imag
_atom_type_scat_source
C C 0.0033 0.0016 'International Tables Vol C Tables 4.2.6.8 and 6.1.1.4'
H H 0.0000 0.0000 'International Tables Vol C Tables 4.2.6.8 and 6.1.1.4'
O O 0.0106 0.0060 'International Tables Vol C Tables 4.2.6.8 and 6.1.1.4'
S S 0.1246 0.1234 'International Tables Vol C Tables 4.2.6.8 and 6.1.1.4'
Cl Cl 0.1484 0.1585 'International Tables Vol C Tables 4.2.6.8 and 6.1.1.4'

loop_
_geom_angle_atom_site_label_1
_geom_angle_atom_site_label_2
_geom_angle_atom_site_label_3
_geom_angle
_geom_angle_site_symmetry_1
_geom_angle_site_symmetry_3
_geom_angle_publ_flag
C2 C1 H1A 109.5 . . ?
C2 C1 H1B 109.5 . . ?
H1A C1 H1B 109.5 . . ?
C2 C1 H1C 109.5 . . ?
H1A C1 H1C 109.5 . . ?
H1B C1 H1C 109.5 . . ?
C3 C2 C7 120.0 . . ?
C3 C2 C1 118.4(18) . . ?
C7 C2 C1 121.5(18) . . ?
C4 C3 C2 120.0 . . ?
C4 C3 H3 120.0 . . ?
C2 C3 H3 120.0 . . ?
C3 C4 C5 120.0 . . ?
C3 C4 H4 120.0 . . ?
C5 C4 H4 120.0 . . ?
C6 C5 C4 120.0 . . ?
C6 C5 S1 118.2(12) . . ?
C4 C5 S1 121.8(12) . . ?
C7 C6 C5 120.0 . . ?
C7 C6 H6 120.0 . . ?
C5 C6 H6 120.0 . . ?
C6 C7 C2 120.0 . . ?
C6 C7 H7 120.0 . . ?
C2 C7 H7 120.0 . . ?
O1 C8 C9 120.4(15) . . ?
O1 C8 S1 123.4(14) . . ?
C9 C8 S1 116.3(13) . . ?
C10 C9 C8 108.3(13) . . ?
C10 C9 Cl1 112.5(12) . . ?
C8 C9 Cl1 113.4(11) . . ?
C10 C9 H9 107.4 . . ?
C8 C9 H9 107.4 . . ?
Cl1 C9 H9 107.4 . . ?
O2 C10 C13 109.6(13) . . ?
O2 C10 C9 108.7(14) . . ?
C13 C10 C9 110.6(14) . . ?
O2 C10 C11 110.0(14) . . ?
C13 C10 C11 106.6(13) . . ?
C9 C10 C11 111.3(14) . . ?
O3 C11 O4 130.2(16) . . ?
O3 C11 C10 121.6(18) . . ?
O4 C11 C10 108.2(17) . . ?
O4 C12 H12A 109.5 . . ?
O4 C12 H12B 109.5 . . ?
H12A C12 H12B 109.5 . . ?
O4 C12 H12C 109.5 . . ?
H12A C12 H12C 109.5 . . ?
H12B C12 H12C 109.5 . . ?
C14 C13 C10 127.5(15) . . ?
C14 C13 H13 116.3 . . ?
C10 C13 H13 116.3 . . ?
C13 C14 C15 129.4(15) . . ?
C13 C14 H14 115.3 . . ?
C15 C14 H14 115.3 . . ?
C16 C15 C20 120.0 . . ?
C16 C15 C14 118.9(12) . . ?
C20 C15 C14 121.0(12) . . ?
C15 C16 C17 120.0 . . ?
C15 C16 H16 120.0 . . ?
C17 C16 H16 120.0 . . ?
C18 C17 C16 120.0 . . ?
C18 C17 H17 120.0 . . ?
C16 C17 H17 120.0 . . ?
C17 C18 C19 120.0 . . ?
C17 C18 H18 120.0 . . ?
C19 C18 H18 120.0 . . ?
C18 C19 C20 120.0 . . ?
C18 C19 H19 120.0 . . ?
C20 C19 H19 120.0 . . ?
C19 C20 C15 120.0 . . ?
C19 C20 H20 120.0 . . ?
C15 C20 H20 120.0 . . ?
C22 C21 H21A 109.5 . . ?
C22 C21 H21B 109.5 . . ?
H21A C21 H21B 109.5 . . ?
C22 C21 H21C 109.5 . . ?
H21A C21 H21C 109.5 . . ?
H21B C21 H21C 109.5 . . ?
C23 C22 C27 120.0 . . ?
C23 C22 C21 123.8(13) . . ?
C27 C22 C21 116.2(13) . . ?
C24 C23 C22 120.0 . . ?
C24 C23 H23 120.0 . . ?
C22 C23 H23 120.0 . . ?
C23 C24 C25 120.0 . . ?
C23 C24 H24 120.0 . . ?
C25 C24 H24 120.0 . . ?
C24 C25 C26 120.0 . . ?
C24 C25 S4 118.8(10) . . ?
C26 C25 S4 121.1(10) . . ?
C25 C26 C27 120.0 . . ?
C25 C26 H26 120.0 . . ?
C27 C26 H26 120.0 . . ?
C26 C27 C22 120.0 . . ?
C26 C27 H27 120.0 . . ?
C22 C27 H27 120.0 . . ?
O5 C28 C29 121.9(16) . . ?
O5 C28 S4 124.1(13) . . ?
C29 C28 S4 113.9(13) . . ?
C28 C29 C30 109.6(14) . . ?
C28 C29 Cl2 116.1(13) . . ?
C30 C29 Cl2 109.8(11) . . ?
C28 C29 H29 107.0 . . ?
C30 C29 H29 107.0 . . ?
Cl2 C29 H29 107.0 . . ?
O6 C30 C33 113.0(14) . . ?
O6 C30 C31 108.7(13) . . ?
C33 C30 C31 108.2(13) . . ?
O6 C30 C29 108.3(13) . . ?
C33 C30 C29 111.5(14) . . ?
C31 C30 C29 107.0(13) . . ?
O7 C31 O8 126.4(16) . . ?
O7 C31 C30 124.2(17) . . ?
O8 C31 C30 109.2(15) . . ?
O8 C32 H32A 109.5 . . ?
O8 C32 H32B 109.5 . . ?
H32A C32 H32B 109.5 . . ?
O8 C32 H32C 109.5 . . ?
H32A C32 H32C 109.5 . . ?
H32B C32 H32C 109.5 . . ?
C34 C33 C30 122.8(18) . . ?
C34 C33 H33 118.6 . . ?
C30 C33 H33 118.6 . . ?
C33 C34 C35 127.4(16) . . ?
C33 C34 H34 116.3 . . ?
C35 C34 H34 116.3 . . ?
C36 C35 C40 120.0 . . ?
C36 C35 C34 121.3(12) . . ?
C40 C35 C34 118.7(12) . . ?
C37 C36 C35 120.0 . . ?
C37 C36 H36 120.0 . . ?
C35 C36 H36 120.0 . . ?
C36 C37 C38 120.0 . . ?
C36 C37 H37 120.0 . . ?
C38 C37 H37 120.0 . . ?
C39 C38 C37 120.0 . . ?
C39 C38 H38 120.0 . . ?
C37 C38 H38 120.0 . . ?
C38 C39 C40 120.0 . . ?
C38 C39 H39 120.0 . . ?
C40 C39 H39 120.0 . . ?
C39 C40 C35 120.0 . . ?
C39 C40 H40 120.0 . . ?
C35 C40 H40 120.0 . . ?
C10 O2 H2 109.5 . . ?
C11 O4 C12 116.0(15) . . ?
C30 O6 H6A 109.8 . . ?
C31 O8 C32 118.3(14) . . ?
C8 S1 C5 101.4(8) . . ?
C28 S4 C25 98.8(7) . . ?

loop_
_geom_bond_atom_site_label_1
_geom_bond_atom_site_label_2
_geom_bond_distance
_geom_bond_site_symmetry_2
_geom_bond_publ_flag
C1 C2 1.515(19) . ?
C1 H1A 0.9600 . ?
C1 H1B 0.9600 . ?
C1 H1C 0.9600 . ?
C2 C3 1.3900 . ?
C2 C7 1.3900 . ?
C3 C4 1.3900 . ?
C3 H3 0.9300 . ?
C4 C5 1.3900 . ?
C4 H4 0.9300 . ?
C5 C6 1.3900 . ?
C5 S1 1.757(11) . ?
C6 C7 1.3900 . ?
C6 H6 0.9300 . ?
C7 H7 0.9300 . ?
C8 O1 1.178(18) . ?
C8 C9 1.55(2) . ?
C8 S1 1.730(17) . ?
C9 C10 1.54(2) . ?
C9 Cl1 1.731(16) . ?
C9 H9 0.9800 . ?
C10 O2 1.412(17) . ?
C10 C13 1.485(19) . ?
C10 C11 1.56(2) . ?
C11 O3 1.196(19) . ?
C11 O4 1.30(2) . ?
C12 O4 1.425(18) . ?
C12 H12A 0.9600 . ?
C12 H12B 0.9600 . ?
C12 H12C 0.9600 . ?
C13 C14 1.32(2) . ?
C13 H13 0.9300 . ?
C14 C15 1.492(18) . ?
C14 H14 0.9300 . ?
C15 C16 1.3900 . ?
C15 C20 1.3900 . ?
C16 C17 1.3900 . ?
C16 H16 0.9300 . ?
C17 C18 1.3900 . ?
C17 H17 0.9300 . ?
C18 C19 1.3900 . ?
C18 H18 0.9300 . ?
C19 C20 1.3900 . ?
C19 H19 0.9300 . ?
C20 H20 0.9300 . ?
C21 C22 1.485(18) . ?
C21 H21A 0.9600 . ?
C21 H21B 0.9600 . ?
C21 H21C 0.9600 . ?
C22 C23 1.3900 . ?
C22 C27 1.3900 . ?
C23 C24 1.3900 . ?
C23 H23 0.9300 . ?
C24 C25 1.3900 . ?
C24 H24 0.9300 . ?
C25 C26 1.3900 . ?
C25 S4 1.788(11) . ?
C26 C27 1.3900 . ?
C26 H26 0.9300 . ?
C27 H27 0.9300 . ?
C28 O5 1.152(18) . ?
C28 C29 1.52(2) . ?
C28 S4 1.782(18) . ?
C29 C30 1.58(2) . ?
C29 Cl2 1.757(15) . ?
C29 H29 0.9800 . ?
C30 O6 1.417(17) . ?
C30 C33 1.493(19) . ?
C30 C31 1.54(2) . ?
C31 O7 1.167(18) . ?
C31 O8 1.345(19) . ?
C32 O8 1.456(17) . ?
C32 H32A 0.9600 . ?
C32 H32B 0.9600 . ?
C32 H32C 0.9600 . ?
C33 C34 1.31(2) . ?
C33 H33 0.9300 . ?
C34 C35 1.482(19) . ?
C34 H34 0.9300 . ?
C35 C36 1.3900 . ?
C35 C40 1.3900 . ?
C36 C37 1.3900 . ?
C36 H36 0.9300 . ?
C37 C38 1.3900 . ?
C37 H37 0.9300 . ?
C38 C39 1.3900 . ?
C38 H38 0.9300 . ?
C39 C40 1.3900 . ?
C39 H39 0.9300 . ?
C40 H40 0.9300 . ?
O2 H2 0.8200 . ?
O6 H6A 0.8201 . ?

loop_
_geom_torsion_atom_site_label_1
_geom_torsion_atom_site_label_2
_geom_torsion_atom_site_label_3
_geom_torsion_atom_site_label_4
_geom_torsion
_geom_torsion_site_symmetry_1
_geom_torsion_site_symmetry_2
_geom_torsion_site_symmetry_3
_geom_torsion_site_symmetry_4
_geom_torsion_publ_flag
C7 C2 C3 C4 0.0 . . . . ?
C1 C2 C3 C4 177.6(12) . . . . ?
C2 C3 C4 C5 0.0 . . . . ?
C3 C4 C5 C6 0.0 . . . . ?
C3 C4 C5 S1 -178.0(8) . . . . ?
C4 C5 C6 C7 0.0 . . . . ?
S1 C5 C6 C7 178.1(8) . . . . ?
C5 C6 C7 C2 0.0 . . . . ?
C3 C2 C7 C6 0.0 . . . . ?
C1 C2 C7 C6 -177.5(13) . . . . ?
O1 C8 C9 C10 48(2) . . . . ?
S1 C8 C9 C10 -131.8(13) . . . . ?
O1 C8 C9 Cl1 173.3(17) . . . . ?
S1 C8 C9 Cl1 -6.1(19) . . . . ?
C8 C9 C10 O2 62.6(16) . . . . ?
Cl1 C9 C10 O2 -63.6(14) . . . . ?
C8 C9 C10 C13 -177.0(13) . . . . ?
Cl1 C9 C10 C13 56.8(17) . . . . ?
C8 C9 C10 C11 -58.8(18) . . . . ?
Cl1 C9 C10 C11 175.0(11) . . . . ?
O2 C10 C11 O3 7(2) . . . . ?
C13 C10 C11 O3 -111.6(18) . . . . ?
C9 C10 C11 O3 127.8(18) . . . . ?
O2 C10 C11 O4 -174.3(13) . . . . ?
C13 C10 C11 O4 67.0(17) . . . . ?
C9 C10 C11 O4 -53.7(16) . . . . ?
O2 C10 C13 C14 -16(2) . . . . ?
C9 C10 C13 C14 -135.5(17) . . . . ?
C11 C10 C13 C14 103.4(19) . . . . ?
C10 C13 C14 C15 -178.7(14) . . . . ?
C13 C14 C15 C16 173.4(14) . . . . ?
C13 C14 C15 C20 -2(2) . . . . ?
C20 C15 C16 C17 0.0 . . . . ?
C14 C15 C16 C17 -175.5(11) . . . . ?
C15 C16 C17 C18 0.0 . . . . ?
C16 C17 C18 C19 0.0 . . . . ?
C17 C18 C19 C20 0.0 . . . . ?
C18 C19 C20 C15 0.0 . . . . ?
C16 C15 C20 C19 0.0 . . . . ?
C14 C15 C20 C19 175.4(11) . . . . ?
C27 C22 C23 C24 0.0 . . . . ?
C21 C22 C23 C24 -179.1(13) . . . . ?
C22 C23 C24 C25 0.0 . . . . ?
C23 C24 C25 C26 0.0 . . . . ?
C23 C24 C25 S4 175.5(8) . . . . ?
C24 C25 C26 C27 0.0 . . . . ?
S4 C25 C26 C27 -175.4(8) . . . . ?
C25 C26 C27 C22 0.0 . . . . ?
C23 C22 C27 C26 0.0 . . . . ?
C21 C22 C27 C26 179.2(12) . . . . ?
O5 C28 C29 C30 -50(2) . . . . ?
S4 C28 C29 C30 133.4(12) . . . . ?
O5 C28 C29 Cl2 -175.3(16) . . . . ?
S4 C28 C29 Cl2 8.4(18) . . . . ?
C28 C29 C30 O6 -58.7(16) . . . . ?
Cl2 C29 C30 O6 69.9(14) . . . . ?
C28 C29 C30 C33 176.4(13) . . . . ?
Cl2 C29 C30 C33 -55.0(16) . . . . ?
C28 C29 C30 C31 58.3(17) . . . . ?
Cl2 C29 C30 C31 -173.1(11) . . . . ?
O6 C30 C31 O7 -11(2) . . . . ?
C33 C30 C31 O7 112(2) . . . . ?
C29 C30 C31 O7 -127.8(19) . . . . ?
O6 C30 C31 O8 174.5(13) . . . . ?
C33 C30 C31 O8 -62.5(18) . . . . ?
C29 C30 C31 O8 57.7(17) . . . . ?
O6 C30 C33 C34 15(2) . . . . ?
C31 C30 C33 C34 -105.7(18) . . . . ?
C29 C30 C33 C34 136.8(16) . . . . ?
C30 C33 C34 C35 175.9(13) . . . . ?
C33 C34 C35 C36 11(2) . . . . ?
C33 C34 C35 C40 -168.0(14) . . . . ?
C40 C35 C36 C37 0.0 . . . . ?
C34 C35 C36 C37 -179.4(10) . . . . ?
C35 C36 C37 C38 0.0 . . . . ?
C36 C37 C38 C39 0.0 . . . . ?
C37 C38 C39 C40 0.0 . . . . ?
C38 C39 C40 C35 0.0 . . . . ?
C36 C35 C40 C39 0.0 . . . . ?
C34 C35 C40 C39 179.4(10) . . . . ?
O3 C11 O4 C12 -7(3) . . . . ?
C10 C11 O4 C12 175.0(14) . . . . ?
O7 C31 O8 C32 9(3) . . . . ?
C30 C31 O8 C32 -176.7(13) . . . . ?
O1 C8 S1 C5 5(2) . . . . ?
C9 C8 S1 C5 -175.1(13) . . . . ?
C6 C5 S1 C8 97.6(9) . . . . ?
C4 C5 S1 C8 -84.4(9) . . . . ?
O5 C28 S4 C25 2.2(19) . . . . ?
C29 C28 S4 C25 178.4(13) . . . . ?
C24 C25 S4 C28 80.7(8) . . . . ?
C26 C25 S4 C28 -103.8(8) . . . . ?
